data_7119162
loop_
_publ_author_name
'Lynne H. Thomas'
'Craig Wales'
'Chick C. Wilson'

_publ_section_title
;
 Selective preparation of elusive and alternative single component
 polymorphic solid forms through multi-component crystallisation routes
;
_journal_name_full Chem.Commun.
_journal_page_first 7372
_journal_volume 52
_journal_year 2016
_chemical_formula_moiety 'C15 H13 N3 O4 S'
_chemical_formula_sum 'C15 H13 N3 O4 S'
_chemical_formula_weight 331.34
_chemical_name_systematic piroxicam
_space_group_IT_number 2
_symmetry_cell_setting triclinic
_symmetry_space_group_name_Hall '-P 1'
_symmetry_space_group_name_H-M 'P -1'
_atom_sites_solution_hydrogens geom
_atom_sites_solution_primary direct
_atom_sites_solution_secondary difmap
_audit_creation_method SHELXL-97
_audit_update_record
;
2016-02-01 deposited with the CCDC.
2016-04-01 downloaded from the CCDC.
;
_cell_angle_alpha 80.602(2)
_cell_angle_beta 68.952(2)
_cell_angle_gamma 69.742(2)
_cell_formula_units_Z 2
_cell_length_a 7.8557(3)
_cell_length_b 10.1043(4)
_cell_length_c 10.4713(5)
_cell_measurement_reflns_used 16529
_cell_measurement_temperature 100(2)
_cell_measurement_theta_max 61.15
_cell_measurement_theta_min 1
_cell_volume 727.01(5)
_computing_cell_refinement 'Bruker APEX2 (2009)'
_computing_data_collection 'Bruker APEX2 (2009)'
_computing_data_reduction 'Bruker APEX2 (2009)'
_computing_structure_refinement 'SHELXL-97 (Sheldrick, 2008)'
_computing_structure_solution 'SHELXS-97 (Sheldrick, 2008)'
_diffrn_ambient_temperature 100(2)
_diffrn_measured_fraction_theta_full 0.986
_diffrn_measured_fraction_theta_max 0.986
_diffrn_measurement_device_type 'Bruker Apex II CCD'
_diffrn_measurement_method 'CCD; rotation images'
_diffrn_radiation_monochromator graphite
_diffrn_radiation_source 'fine-focus sealed tube'
_diffrn_radiation_type MoK\a
_diffrn_radiation_wavelength 0.71073
_diffrn_reflns_av_R_equivalents 0.0746
_diffrn_reflns_av_sigmaI/netI 0.0686
_diffrn_reflns_limit_h_max 11
_diffrn_reflns_limit_h_min -11
_diffrn_reflns_limit_k_max 14
_diffrn_reflns_limit_k_min -14
_diffrn_reflns_limit_l_max 14
_diffrn_reflns_limit_l_min -14
_diffrn_reflns_number 16541
_diffrn_reflns_theta_full 30.52
_diffrn_reflns_theta_max 30.52
_diffrn_reflns_theta_min 2.09
_exptl_absorpt_coefficient_mu 0.248
_exptl_absorpt_correction_T_max 1
_exptl_absorpt_correction_T_min 0.8667
_exptl_absorpt_correction_type multi-scan
_exptl_absorpt_process_details 'SADABS (Blessing, 1997)'
_exptl_crystal_colour colourless
_exptl_crystal_density_diffrn 1.514
_exptl_crystal_density_method 'not measured'
_exptl_crystal_description plate
_exptl_crystal_F_000 344
_refine_diff_density_max 0.536
_refine_diff_density_min -0.468
_refine_diff_density_rms 0.068
_refine_ls_extinction_method none
_refine_ls_goodness_of_fit_ref 0.968
_refine_ls_hydrogen_treatment mixed
_refine_ls_matrix_type full
_refine_ls_number_parameters 260
_refine_ls_number_reflns 4375
_refine_ls_number_restraints 0
_refine_ls_restrained_S_all 0.968
_refine_ls_R_factor_all 0.0678
_refine_ls_R_factor_gt 0.0407
_refine_ls_shift/su_max 0.001
_refine_ls_shift/su_mean 0.000
_refine_ls_structure_factor_coef Fsqd
_refine_ls_weighting_details 'calc w=1/[\s^2^(Fo^2^)+(0.0477P)^2^+0.0000P] where P=(Fo^2^+2Fc^2^)/3'
_refine_ls_weighting_scheme calc
_refine_ls_wR_factor_gt 0.0919
_refine_ls_wR_factor_ref 0.1011
_reflns_number_gt 3102
_reflns_number_total 4375
_reflns_threshold_expression >2sigma(I)
_cod_data_source_file c6cc01027j2.cif
_cod_data_source_block shelxl_2
_cod_original_sg_symbol_H-M P-1
_cod_database_code 7119162

loop_
_symmetry_equiv_pos_as_xyz
'x, y, z'
'-x, -y, -z'

loop_
_atom_site_label
_atom_site_type_symbol
_atom_site_fract_x
_atom_site_fract_y
_atom_site_fract_z
_atom_site_U_iso_or_equiv
_atom_site_adp_type
_atom_site_occupancy
_atom_site_symmetry_multiplicity
_atom_site_calc_flag
_atom_site_refinement_flags
_atom_site_disorder_assembly
_atom_site_disorder_group
H6 H 0.388(2) 0.4573(18) 0.3851(19) 0.019(5) Uiso 1 1 d . . .
H2 H 0.250(3) 0.607(2) 1.008(2) 0.028(5) Uiso 1 1 d . . .
H9 H 0.177(3) 0.213(2) 0.417(2) 0.035(6) Uiso 1 1 d . . .
H3 H 0.371(3) 0.3710(19) 1.076(2) 0.027(5) Uiso 1 1 d . . .
H11 H 0.207(2) -0.2751(17) 0.3103(18) 0.013(4) Uiso 1 1 d . . .
H10 H 0.244(2) -0.1463(17) 0.4669(19) 0.016(4) Uiso 1 1 d . . .
H4 H 0.402(3) 0.1877(18) 0.9550(19) 0.020(5) Uiso 1 1 d . . .
H1 H 0.138(3) 0.654(2) 0.815(2) 0.027(5) Uiso 1 1 d . . .
H7 H 0.478(3) 0.2863(19) 0.384(2) 0.025(5) Uiso 1 1 d . . .
H12 H 0.131(3) -0.1489(19) 0.114(2) 0.026(5) Uiso 1 1 d . . .
H5 H 0.511(3) 0.3797(18) 0.4807(19) 0.026(5) Uiso 1 1 d . . .
H8 H 0.314(3) 0.011(2) 0.750(3) 0.057(8) Uiso 1 1 d . . .
H13 H 0.107(3) 0.0927(18) 0.0771(19) 0.020(5) Uiso 1 1 d . . .
S1 S 0.10345(5) 0.48134(4) 0.64541(4) 0.01435(10) Uani 1 1 d . . .
O1 O 0.30517(15) -0.02774(11) 0.60096(12) 0.0168(2) Uani 1 1 d . . .
O2 O 0.31423(17) 0.06435(12) 0.80968(12) 0.0191(2) Uani 1 1 d . . .
N1 N 0.24278(17) 0.34877(12) 0.54512(13) 0.0135(3) Uani 1 1 d . . .
O3 O -0.08463(15) 0.46633(11) 0.70252(12) 0.0183(2) Uani 1 1 d . . .
O4 O 0.12639(16) 0.60977(11) 0.57048(12) 0.0187(2) Uani 1 1 d . . .
N2 N 0.21808(19) 0.13009(14) 0.43372(14) 0.0148(3) Uani 1 1 d . . .
C8 C 0.2657(2) 0.21239(15) 0.61662(16) 0.0138(3) Uani 1 1 d . . .
C12 C 0.2171(2) -0.10081(16) 0.38256(17) 0.0168(3) Uani 1 1 d . . .
C10 C 0.2648(2) 0.09536(16) 0.54980(16) 0.0144(3) Uani 1 1 d . . .
C7 C 0.2883(2) 0.19138(16) 0.74243(16) 0.0151(3) Uani 1 1 d . . .
N3 N 0.1578(2) 0.11253(14) 0.24002(14) 0.0185(3) Uani 1 1 d . . .
C11 C 0.1989(2) 0.04247(16) 0.35110(16) 0.0148(3) Uani 1 1 d . . .
C1 C 0.2027(2) 0.44796(16) 0.77797(16) 0.0154(3) Uani 1 1 d . . .
C6 C 0.2792(2) 0.30656(16) 0.81758(16) 0.0152(3) Uani 1 1 d . . .
C3 C 0.2576(2) 0.52844(18) 0.95769(18) 0.0214(3) Uani 1 1 d . . .
C2 C 0.1932(2) 0.55976(17) 0.84556(17) 0.0184(3) Uani 1 1 d . . .
C4 C 0.3314(2) 0.38885(19) 0.99996(18) 0.0206(3) Uani 1 1 d . . .
C14 C 0.1520(2) -0.10403(18) 0.17690(18) 0.0206(3) Uani 1 1 d . . .
C15 C 0.1938(2) -0.17406(17) 0.29239(18) 0.0189(3) Uani 1 1 d . . .
C5 C 0.3444(2) 0.27843(18) 0.93037(17) 0.0182(3) Uani 1 1 d . . .
C9 C 0.4210(2) 0.36762(17) 0.44048(18) 0.0178(3) Uani 1 1 d . . .
C13 C 0.1345(2) 0.03881(18) 0.15551(18) 0.0203(3) Uani 1 1 d . . .

loop_
_atom_site_aniso_label
_atom_site_aniso_U_11
_atom_site_aniso_U_22
_atom_site_aniso_U_33
_atom_site_aniso_U_23
_atom_site_aniso_U_13
_atom_site_aniso_U_12
S1 0.01409(18) 0.01220(19) 0.0168(2) -0.00317(14) -0.00594(14) -0.00203(13)
O1 0.0186(6) 0.0112(5) 0.0192(6) 0.0004(4) -0.0058(5) -0.0038(4)
O2 0.0238(6) 0.0153(6) 0.0180(6) 0.0013(5) -0.0082(5) -0.0055(5)
N1 0.0139(6) 0.0095(6) 0.0147(7) -0.0024(5) -0.0027(5) -0.0021(5)
O3 0.0132(5) 0.0200(6) 0.0216(6) -0.0063(5) -0.0054(5) -0.0028(4)
O4 0.0234(6) 0.0114(5) 0.0219(6) -0.0018(4) -0.0100(5) -0.0031(4)
N2 0.0167(6) 0.0092(6) 0.0182(7) -0.0016(5) -0.0059(5) -0.0031(5)
C8 0.0118(6) 0.0108(7) 0.0164(8) -0.0013(6) -0.0031(6) -0.0022(5)
C12 0.0140(7) 0.0144(7) 0.0199(8) -0.0014(6) -0.0033(6) -0.0041(6)
C10 0.0111(7) 0.0140(7) 0.0156(8) -0.0022(6) -0.0012(6) -0.0037(5)
C7 0.0118(7) 0.0134(7) 0.0180(8) -0.0020(6) -0.0031(6) -0.0029(6)
N3 0.0209(7) 0.0174(7) 0.0176(7) -0.0024(5) -0.0045(6) -0.0075(5)
C11 0.0121(7) 0.0146(7) 0.0163(8) -0.0041(6) -0.0019(6) -0.0038(6)
C1 0.0135(7) 0.0174(8) 0.0156(8) -0.0027(6) -0.0044(6) -0.0047(6)
C6 0.0117(7) 0.0180(8) 0.0148(8) -0.0021(6) -0.0014(6) -0.0057(6)
C3 0.0197(8) 0.0248(9) 0.0215(9) -0.0079(7) -0.0054(7) -0.0077(7)
C2 0.0182(8) 0.0165(8) 0.0203(9) -0.0049(6) -0.0047(6) -0.0052(6)
C4 0.0175(8) 0.0300(9) 0.0162(8) -0.0040(7) -0.0060(6) -0.0077(7)
C14 0.0176(8) 0.0238(9) 0.0212(9) -0.0094(7) -0.0022(6) -0.0080(6)
C15 0.0152(7) 0.0151(8) 0.0252(9) -0.0050(6) -0.0023(6) -0.0060(6)
C5 0.0146(7) 0.0216(8) 0.0171(8) -0.0003(6) -0.0046(6) -0.0050(6)
C9 0.0166(7) 0.0144(8) 0.0200(9) -0.0010(6) -0.0030(6) -0.0051(6)
C13 0.0212(8) 0.0236(9) 0.0167(8) -0.0027(7) -0.0050(7) -0.0082(7)

loop_
_atom_type_symbol
_atom_type_description
_atom_type_scat_dispersion_real
_atom_type_scat_dispersion_imag
_atom_type_scat_source
C C 0.0033 0.0016 'International Tables Vol C Tables 4.2.6.8 and 6.1.1.4'
H H 0.0000 0.0000 'International Tables Vol C Tables 4.2.6.8 and 6.1.1.4'
N N 0.0061 0.0033 'International Tables Vol C Tables 4.2.6.8 and 6.1.1.4'
O O 0.0106 0.0060 'International Tables Vol C Tables 4.2.6.8 and 6.1.1.4'
S S 0.1246 0.1234 'International Tables Vol C Tables 4.2.6.8 and 6.1.1.4'

loop_
_geom_angle_atom_site_label_1
_geom_angle_atom_site_label_2
_geom_angle_atom_site_label_3
_geom_angle
_geom_angle_site_symmetry_1
_geom_angle_site_symmetry_3
O3 S1 O4 119.23(7) . .
O3 S1 N1 107.93(7) . .
O4 S1 N1 108.14(7) . .
O3 S1 C1 107.92(7) . .
O4 S1 C1 109.67(7) . .
N1 S1 C1 102.69(7) . .
C7 O2 H8 101.4(15) . .
C8 N1 C9 115.15(11) . .
C8 N1 S1 113.57(10) . .
C9 N1 S1 116.65(10) . .
C10 N2 C11 128.85(14) . .
C10 N2 H9 115.7(15) . .
C11 N2 H9 114.5(15) . .
C7 C8 N1 121.33(13) . .
C7 C8 C10 120.58(13) . .
N1 C8 C10 118.10(13) . .
C15 C12 C11 117.74(15) . .
C15 C12 H10 122.0(10) . .
C11 C12 H10 120.3(10) . .
O1 C10 N2 123.70(14) . .
O1 C10 C8 120.14(14) . .
N2 C10 C8 116.16(13) . .
O2 C7 C8 122.36(14) . .
O2 C7 C6 114.75(14) . .
C8 C7 C6 122.86(14) . .
C13 N3 C11 117.03(14) . .
N3 C11 C12 123.70(15) . .
N3 C11 N2 112.40(13) . .
C12 C11 N2 123.89(14) . .
C2 C1 C6 122.12(15) . .
C2 C1 S1 120.22(12) . .
C6 C1 S1 117.54(12) . .
C5 C6 C1 118.20(15) . .
C5 C6 C7 121.41(14) . .
C1 C6 C7 120.39(14) . .
C2 C3 C4 120.48(15) . .
C2 C3 H2 119.6(11) . .
C4 C3 H2 120.0(11) . .
C3 C2 C1 118.30(15) . .
C3 C2 H1 123.2(12) . .
C1 C2 H1 118.5(12) . .
C5 C4 C3 120.85(16) . .
C5 C4 H3 120.4(12) . .
C3 C4 H3 118.7(12) . .
C15 C14 C13 118.38(16) . .
C15 C14 H12 122.7(11) . .
C13 C14 H12 118.9(11) . .
C14 C15 C12 119.54(15) . .
C14 C15 H11 120.3(10) . .
C12 C15 H11 120.1(10) . .
C4 C5 C6 120.03(16) . .
C4 C5 H4 119.7(11) . .
C6 C5 H4 120.1(12) . .
N1 C9 H6 109.7(10) . .
N1 C9 H7 106.3(11) . .
H6 C9 H7 111.2(15) . .
N1 C9 H5 113.2(11) . .
H6 C9 H5 104.0(13) . .
H7 C9 H5 112.6(15) . .
N3 C13 C14 123.60(16) . .
N3 C13 H13 114.3(11) . .
C14 C13 H13 122.1(11) . .

loop_
_geom_bond_atom_site_label_1
_geom_bond_atom_site_label_2
_geom_bond_distance
_geom_bond_site_symmetry_2
S1 O3 1.4334(11) .
S1 O4 1.4353(11) .
S1 N1 1.6473(13) .
S1 C1 1.7581(16) .
O1 C10 1.2514(18) .
O2 C7 1.3460(18) .
O2 H8 0.88(3) .
N1 C8 1.4422(18) .
N1 C9 1.487(2) .
N2 C10 1.352(2) .
N2 C11 1.4112(19) .
N2 H9 0.805(19) .
C8 C7 1.365(2) .
C8 C10 1.472(2) .
C12 C15 1.386(2) .
C12 C11 1.400(2) .
C12 H10 0.985(18) .
C7 C6 1.477(2) .
N3 C13 1.341(2) .
N3 C11 1.342(2) .
C1 C2 1.396(2) .
C1 C6 1.402(2) .
C6 C5 1.400(2) .
C3 C2 1.389(2) .
C3 C4 1.391(2) .
C3 H2 1.00(2) .
C2 H1 0.958(18) .
C4 C5 1.385(2) .
C4 H3 0.92(2) .
C14 C15 1.384(2) .
C14 C13 1.390(2) .
C14 H12 0.95(2) .
C15 H11 0.982(16) .
C5 H4 0.912(17) .
C9 H6 0.998(17) .
C9 H7 0.970(19) .
C9 H5 0.989(19) .
C13 H13 0.959(18) .
